data_2011383
loop_
_publ_author_name
'Shanmuga Sundara Raj, S.'
'Surya Prakash Rao, H.'
'Sakthikumar, L.'
'Fun, Hoong-Kun'

_publ_section_title
;
 2-(Nitromethylene)-1,3-dithietane
;
_journal_issue 9
_journal_name_full 'Acta Crystallographica Section C'
_journal_page_first 1113
_journal_page_last 1114
_journal_paper_doi 10.1107/S0108270100009100
_journal_volume 56
_journal_year 2000
_chemical_formula_sum 'C3 H3 N O2 S2'
_chemical_formula_weight 149.18
_chemical_name_systematic
;
2-(Nitromethylene)-1,3-dithietane
;
_space_group_IT_number 14
_symmetry_cell_setting monoclinic
_symmetry_space_group_name_Hall '-P 2yn'
_symmetry_space_group_name_H-M 'P 1 21/n 1'
_audit_creation_method SHELXL-97
_cell_angle_alpha 90.00
_cell_angle_beta 103.221(2)
_cell_angle_gamma 90.00
_cell_formula_units_Z 4
_cell_length_a 3.91980(10)
_cell_length_b 18.3222(5)
_cell_length_c 7.9352(2)
_cell_measurement_reflns_used 2751
_cell_measurement_temperature 293(2)
_cell_measurement_theta_max 28.29
_cell_measurement_theta_min 2.22
_cell_volume 554.80(3)
_computing_cell_refinement 'SAINT (Siemens, 1996)'
_computing_data_collection 'SMART (Siemens, 1996)'
_computing_data_reduction SAINT
_computing_molecular_graphics SHELXTL
_computing_publication_material 'SHELXTL, PARST (Nardelli, 1995) and PLATON (Spek, 1990)'
_computing_structure_refinement SHELXTL
_computing_structure_solution 'SHELXTL (Sheldrick, 1997)'
_diffrn_ambient_temperature 293(2)
_diffrn_detector_area_resol_mean 8.33
_diffrn_measured_fraction_theta_full .988
_diffrn_measured_fraction_theta_max .988
_diffrn_measurement_device_type 'Siemens SMART CCD area-detector'
_diffrn_measurement_method \w
_diffrn_radiation_monochromator graphite
_diffrn_radiation_source 'fine-focus sealed tube'
_diffrn_radiation_type MoK\a
_diffrn_radiation_wavelength .71073
_diffrn_reflns_av_R_equivalents .048
_diffrn_reflns_av_sigmaI/netI .0515
_diffrn_reflns_limit_h_max 3
_diffrn_reflns_limit_h_min -5
_diffrn_reflns_limit_k_max 24
_diffrn_reflns_limit_k_min -23
_diffrn_reflns_limit_l_max 10
_diffrn_reflns_limit_l_min -10
_diffrn_reflns_number 3834
_diffrn_reflns_theta_full 28.25
_diffrn_reflns_theta_max 28.25
_diffrn_reflns_theta_min 2.22
_exptl_absorpt_coefficient_mu .854
_exptl_absorpt_correction_T_max .904
_exptl_absorpt_correction_T_min .772
_exptl_absorpt_correction_type empirical
_exptl_absorpt_process_details '(SADABS; Sheldrick, 1996)'
_exptl_crystal_colour 'light green'
_exptl_crystal_density_diffrn 1.786
_exptl_crystal_density_method 'not measured'
_exptl_crystal_description slab
_exptl_crystal_F_000 304
_exptl_crystal_size_max .32
_exptl_crystal_size_mid .20
_exptl_crystal_size_min .12
_refine_diff_density_max .374
_refine_diff_density_min -.547
_refine_ls_extinction_method none
_refine_ls_goodness_of_fit_ref .989
_refine_ls_hydrogen_treatment constr
_refine_ls_matrix_type full
_refine_ls_number_parameters 73
_refine_ls_number_reflns 1359
_refine_ls_number_restraints 0
_refine_ls_restrained_S_all .989
_refine_ls_R_factor_all .0476
_refine_ls_R_factor_gt .0384
_refine_ls_shift/su_max .000
_refine_ls_shift/su_mean .000
_refine_ls_structure_factor_coef Fsqd
_refine_ls_weighting_details 'calc w = 1/[\s^2^(Fo^2^)+(0.0538P)^2^] where P = (Fo^2^+2Fc^2^)/3'
_refine_ls_weighting_scheme calc
_refine_ls_wR_factor_ref .0994
_reflns_number_gt 1108
_reflns_number_total 1359
_reflns_threshold_expression I>2\s(I)
_cod_data_source_file sk1398.cif
_cod_data_source_block I
_cod_depositor_comments
;
The following automatic conversions were performed:
'_symmetry_cell_setting' value 'Monoclinic' changed to 'monoclinic'
according to '/home/saulius/struct/CIF-dictionaries/cif_core.dic'
dictionary named 'cif_core.dic' version 2.4.1 from 2010-06-29.

Automatic conversion script
Id: cif_fix_enum 1527 2010-12-29 10:47:43Z saulius 

The following automatic conversions were performed:

'_symmetry_cell_setting' value 'Monoclinic' changed to 'monoclinic'
according to /home/saulius/struct/CIF-dictionaries/cif_core.dic
dictionary named 'cif_core.dic' version 2.4.1 from 2010-06-29.

Automatic conversion script
Id: cif_fix_values 1715 2011-07-08 13:25:40Z adriana 
;
_cod_original_sg_symbol_H-M 'P 21/n'
_cod_database_code 2011383
_cod_database_fobs_code 2011383

loop_
_symmetry_equiv_pos_as_xyz
x,y,z
1/2-x,1/2+y,1/2-z
-x,-y,-z
1/2+x,1/2-y,1/2+z

loop_
_atom_site_label
_atom_site_fract_x
_atom_site_fract_y
_atom_site_fract_z
_atom_site_U_iso_or_equiv
_atom_site_adp_type
_atom_site_calc_flag
_atom_site_refinement_flags
_atom_site_occupancy
_atom_site_disorder_assembly
_atom_site_disorder_group
_atom_site_type_symbol
S1 .20001(15) .08072(3) .44923(6) .03222(18) Uani d . 1 . . S
S2 -.03068(15) .19503(3) .59751(7) .03488(19) Uani d . 1 . . S
O1 .0405(5) .17114(10) .9379(2) .0523(5) Uani d . 1 . . O
O2 .2745(7) .07835(11) 1.0940(2) .0703(7) Uani d . 1 . . O
N1 .1821(5) .11000(12) .9522(2) .0406(5) Uani d . 1 . . N
C1 .0150(7) .16982(12) .3818(3) .0368(5) Uani d . 1 . . C
H1A -.2078 .1670 .2982 .044 Uiso calc R 1 . . H
H1B .1756 .2013 .3391 .044 Uiso calc R 1 . . H
C2 .1546(5) .11014(11) .6508(2) .0272(4) Uani d . 1 . . C
C3 .2415(6) .07519(12) .8036(3) .0350(5) Uani d . 1 . . C
H3A .3394 .0287 .8108 .042 Uiso calc R 1 . . H

loop_
_atom_site_aniso_label
_atom_site_aniso_U_11
_atom_site_aniso_U_22
_atom_site_aniso_U_33
_atom_site_aniso_U_12
_atom_site_aniso_U_13
_atom_site_aniso_U_23
S1 .0452(4) .0289(3) .0240(3) .0027(2) .0109(2) -.00018(19)
S2 .0434(3) .0240(3) .0371(3) .0027(2) .0089(2) -.0015(2)
O1 .0739(13) .0422(10) .0409(9) .0132(9) .0131(9) -.0118(8)
O2 .1147(18) .0728(14) .0242(8) .0303(13) .0172(10) .0074(8)
N1 .0536(12) .0423(11) .0253(9) .0038(9) .0077(8) -.0044(8)
C1 .0453(13) .0320(11) .0330(11) .0006(9) .0087(10) .0071(9)
C2 .0317(11) .0229(9) .0270(9) -.0031(8) .0066(8) -.0041(7)
C3 .0504(13) .0307(11) .0243(9) .0044(9) .0095(9) -.0041(8)

loop_
_atom_type_symbol
_atom_type_description
_atom_type_scat_dispersion_real
_atom_type_scat_dispersion_imag
_atom_type_scat_source
C C .0033 .0016 'International Tables Vol C Tables 4.2.6.8 and 6.1.1.4'
H H .0000 .0000 'International Tables Vol C Tables 4.2.6.8 and 6.1.1.4'
N N .0061 .0033 'International Tables Vol C Tables 4.2.6.8 and 6.1.1.4'
O O .0106 .0060 'International Tables Vol C Tables 4.2.6.8 and 6.1.1.4'
S S .1246 .1234 'International Tables Vol C Tables 4.2.6.8 and 6.1.1.4'

loop_
_geom_angle_atom_site_label_1
_geom_angle_atom_site_label_2
_geom_angle_atom_site_label_3
_geom_angle
_geom_angle_publ_flag
C2 S1 C1 82.80(10) y
C2 S2 C1 82.90(10) y
O2 N1 O1 122.3(2) y
O2 N1 C3 118.5(2) y
O1 N1 C3 119.2(2) y
S1 C1 S2 94.000(10) y
S1 C1 H1A 112.9 ?
S2 C1 H1A 112.9 ?
S1 C1 H1B 112.9 ?
S2 C1 H1B 112.9 ?
H1A C1 H1B 110.3 ?
C3 C2 S2 131.0(2) ?
C3 C2 S1 128.7(2) ?
S2 C2 S1 100.40(10) ?
C2 C3 N1 118.9(2) ?
C2 C3 H3A 120.5 ?
N1 C3 H3A 120.5 ?

loop_
_geom_bond_atom_site_label_1
_geom_bond_atom_site_label_2
_geom_bond_site_symmetry_2
_geom_bond_distance
_geom_bond_publ_flag
S1 C2 . 1.735(2) y
S1 C1 . 1.817(2) y
S2 C2 . 1.728(2) y
S2 C1 . 1.821(2) y
O1 N1 . 1.244(3) y
O2 N1 . 1.244(2) y
N1 C3 . 1.406(3) y
C1 H1A . .9700 ?
C1 H1B . .9700 ?
C2 C3 . 1.344(3) ?
C3 H3A . .9300 ?

loop_
_geom_hbond_atom_site_label_D
_geom_hbond_atom_site_label_H
_geom_hbond_atom_site_label_A
_geom_hbond_site_symmetry_A
_geom_hbond_distance_DH
_geom_hbond_distance_HA
_geom_hbond_distance_DA
_geom_hbond_angle_DHA
_geom_hbond_publ_flag
C3 H3A O2 3_657 .93 2.49 3.387(3) 163 yes

loop_
_geom_torsion_atom_site_label_1
_geom_torsion_atom_site_label_2
_geom_torsion_atom_site_label_3
_geom_torsion_atom_site_label_4
_geom_torsion
C2 S1 C1 S2 -1.10(10)
C2 S2 C1 S1 1.10(10)
C1 S2 C2 C3 178.9(2)
C1 S2 C2 S1 -1.17(10)
C1 S1 C2 C3 -178.9(2)
C1 S1 C2 S2 1.17(10)
S2 C2 C3 N1 -.4(4)
S1 C2 C3 N1 179.70(17)
O2 N1 C3 C2 -177.5(2)
O1 N1 C3 C2 2.3(4)

loop_
_cod_related_entry_id
_cod_related_entry_database
_cod_related_entry_code
1 ChemSpider 21107273
